data_4072810
loop_
_publ_author_name
'Hu, Tao'
'Li, Yan-Guo'
'Liu, Jing-Yu'
'Li, Yue-Sheng'

_publ_section_title
;
 Syntheses and Ethylene Polymerization Behavior of Supported
 Salicylaldimine-Based Neutral Nickel(II) Catalysts
;
_journal_issue 10
_journal_name_full Organometallics
_journal_page_first 2609
_journal_paper_doi 10.1021/om061061u
_journal_volume 26
_journal_year 2007
_chemical_formula_sum 'C49 H46 N Ni O2 P'
_chemical_formula_weight 770.55
_chemical_name_systematic
; 
 ? 
;
_space_group_IT_number 14
_symmetry_cell_setting monoclinic
_symmetry_space_group_name_Hall '-P 2yn'
_symmetry_space_group_name_H-M 'P 1 21/n 1'
_atom_sites_solution_hydrogens geom
_atom_sites_solution_primary direct
_atom_sites_solution_secondary difmap
_audit_creation_method SHELXL-97
_cell_angle_alpha 90.00
_cell_angle_beta 98.2480(10)
_cell_angle_gamma 90.00
_cell_formula_units_Z 4
_cell_length_a 18.0911(9)
_cell_length_b 11.5610(6)
_cell_length_c 18.9745(10)
_cell_measurement_reflns_used 2967
_cell_measurement_temperature 187(2)
_cell_measurement_theta_max 23.30
_cell_measurement_theta_min 2.17
_cell_volume 3927.5(4)
_computing_cell_refinement 'Bruker SMART'
_computing_data_collection 'Bruker SMART'
_computing_data_reduction 'Bruker SAINT'
_computing_molecular_graphics 'Bruker SHELXTL'
_computing_publication_material 'Bruker SHELXTL'
_computing_structure_refinement 'SHELXL-97 (Sheldrick, 1997)'
_computing_structure_solution 'SHELXS-97 (Sheldrick, 1990)'
_diffrn_ambient_temperature 187(2)
_diffrn_measured_fraction_theta_full 0.995
_diffrn_measured_fraction_theta_max 0.995
_diffrn_measurement_device_type 'CCD area detector'
_diffrn_measurement_method 'phi and omega scans'
_diffrn_radiation_monochromator graphite
_diffrn_radiation_source 'fine-focus sealed tube'
_diffrn_radiation_type MoK\a
_diffrn_radiation_wavelength 0.71073
_diffrn_reflns_av_R_equivalents 0.0547
_diffrn_reflns_av_sigmaI/netI 0.0678
_diffrn_reflns_limit_h_max 22
_diffrn_reflns_limit_h_min -19
_diffrn_reflns_limit_k_max 14
_diffrn_reflns_limit_k_min -13
_diffrn_reflns_limit_l_max 23
_diffrn_reflns_limit_l_min -23
_diffrn_reflns_number 21769
_diffrn_reflns_theta_full 26.04
_diffrn_reflns_theta_max 26.04
_diffrn_reflns_theta_min 1.45
_exptl_absorpt_coefficient_mu 0.576
_exptl_absorpt_correction_T_max 0.9383
_exptl_absorpt_correction_T_min 0.8403
_exptl_absorpt_correction_type multi-scan
_exptl_crystal_density_diffrn 1.303
_exptl_crystal_density_method 'not measured'
_exptl_crystal_F_000 1624
_exptl_crystal_size_max 0.31
_exptl_crystal_size_mid 0.17
_exptl_crystal_size_min 0.11
_refine_diff_density_max 0.451
_refine_diff_density_min -0.241
_refine_diff_density_rms 0.068
_refine_ls_extinction_method none
_refine_ls_goodness_of_fit_ref 0.986
_refine_ls_hydrogen_treatment constr
_refine_ls_matrix_type full
_refine_ls_number_parameters 492
_refine_ls_number_reflns 7732
_refine_ls_number_restraints 0
_refine_ls_restrained_S_all 0.986
_refine_ls_R_factor_all 0.0781
_refine_ls_R_factor_gt 0.0508
_refine_ls_shift/su_max 0.002
_refine_ls_shift/su_mean 0.000
_refine_ls_structure_factor_coef Fsqd
_refine_ls_weighting_details 'calc w=1/[\s^2^(Fo^2^)+(0.0552P)^2^+0.0000P] where P=(Fo^2^+2Fc^2^)/3'
_refine_ls_weighting_scheme calc
_refine_ls_wR_factor_gt 0.1029
_refine_ls_wR_factor_ref 0.1152
_reflns_number_gt 5639
_reflns_number_total 7732
_reflns_threshold_expression >2sigma(I)
_cod_data_source_file om061061usi20061120_075035.cif
_cod_data_source_block p159
_cod_depositor_comments
;
The following automatic conversions were performed:

'_symmetry_cell_setting' value 'Monoclinic' changed to 'monoclinic'
according to /home/saulius/struct/CIF-dictionaries/cif_core.dic
dictionary named 'cif_core.dic' version 2.4.1 from
2010-06-29.

'_exptl_absorpt_correction_type' value 'Multi-scan'
changed to 'multi-scan' according to
/home/saulius/struct/CIF-dictionaries/cif_core.dic dictionary named
'cif_core.dic' version 2.4.1 from 2010-06-29.

Automatic conversion script
Id: cif_fix_values 1715 2011-07-08 13:25:40Z adriana 
;
_cod_original_sg_symbol_H-M P2(1)/n
_cod_database_code 4072810

loop_
_symmetry_equiv_pos_as_xyz
'x, y, z'
'-x+1/2, y+1/2, -z+1/2'
'-x, -y, -z'
'x-1/2, -y-1/2, z-1/2'

loop_
_atom_site_label
_atom_site_type_symbol
_atom_site_fract_x
_atom_site_fract_y
_atom_site_fract_z
_atom_site_U_iso_or_equiv
_atom_site_adp_type
_atom_site_occupancy
_atom_site_symmetry_multiplicity
_atom_site_calc_flag
_atom_site_refinement_flags
Ni Ni 0.729601(18) 0.07249(3) 0.981785(18) 0.02030(11) Uani 1 1 d .
P P 0.72401(4) -0.10409(6) 0.94088(4) 0.02273(18) Uani 1 1 d .
N1 N 0.74680(12) 0.23387(19) 1.00868(11) 0.0205(5) Uani 1 1 d .
O1 O 0.63946(10) 0.11030(16) 0.92015(10) 0.0239(4) Uani 1 1 d .
O2 O 0.59761(10) 0.04734(18) 0.78774(10) 0.0299(5) Uani 1 1 d .
H2 H 0.6224 0.0673 0.8267 0.045 Uiso 1 1 calc R
C1 C 0.81520(15) 0.0202(2) 1.04279(14) 0.0231(6) Uani 1 1 d .
C2 C 0.80791(17) -0.0356(3) 1.10702(15) 0.0319(7) Uani 1 1 d .
H2A H 0.7595 -0.0528 1.1179 0.038 Uiso 1 1 calc R
C3 C 0.8700(2) -0.0663(3) 1.15497(17) 0.0457(9) Uani 1 1 d .
H3 H 0.8634 -0.1031 1.1984 0.055 Uiso 1 1 calc R
C4 C 0.9406(2) -0.0442(3) 1.14055(19) 0.0530(11) Uani 1 1 d .
H4 H 0.9828 -0.0649 1.1739 0.064 Uiso 1 1 calc R
C5 C 0.94978(18) 0.0084(3) 1.07721(19) 0.0459(9) Uani 1 1 d .
H5 H 0.9986 0.0243 1.0668 0.055 Uiso 1 1 calc R
C6 C 0.88774(16) 0.0383(3) 1.02850(16) 0.0311(7) Uani 1 1 d .
H6 H 0.8950 0.0718 0.9843 0.037 Uiso 1 1 calc R
C7 C 0.81887(14) 0.2761(2) 1.04312(15) 0.0225(6) Uani 1 1 d .
C8 C 0.83407(15) 0.2738(2) 1.11757(15) 0.0240(6) Uani 1 1 d .
C9 C 0.90461(16) 0.3113(3) 1.14883(16) 0.0305(7) Uani 1 1 d .
H9 H 0.9171 0.3100 1.1992 0.037 Uiso 1 1 calc R
C10 C 0.95656(16) 0.3503(3) 1.10729(17) 0.0355(8) Uani 1 1 d .
H10 H 1.0045 0.3746 1.1294 0.043 Uiso 1 1 calc R
C11 C 0.93921(16) 0.3540(3) 1.03437(17) 0.0341(7) Uani 1 1 d .
H11 H 0.9752 0.3819 1.0067 0.041 Uiso 1 1 calc R
C12 C 0.86979(15) 0.3177(2) 1.00031(15) 0.0270(7) Uani 1 1 d .
C13 C 0.77493(16) 0.2370(3) 1.16190(15) 0.0282(7) Uani 1 1 d .
H13 H 0.7444 0.1748 1.1351 0.034 Uiso 1 1 calc R
C14 C 0.80657(18) 0.1883(3) 1.23495(15) 0.0382(8) Uani 1 1 d .
H14A H 0.8433 0.1280 1.2292 0.057 Uiso 1 1 calc R
H14B H 0.7659 0.1552 1.2575 0.057 Uiso 1 1 calc R
H14C H 0.8308 0.2505 1.2649 0.057 Uiso 1 1 calc R
C15 C 0.72221(17) 0.3377(3) 1.17261(16) 0.0355(8) Uani 1 1 d .
H15A H 0.7506 0.3998 1.1992 0.053 Uiso 1 1 calc R
H15B H 0.6831 0.3105 1.1994 0.053 Uiso 1 1 calc R
H15C H 0.6993 0.3670 1.1261 0.053 Uiso 1 1 calc R
C16 C 0.85128(17) 0.3248(3) 0.91932(16) 0.0347(8) Uani 1 1 d .
H16 H 0.8049 0.2785 0.9050 0.042 Uiso 1 1 calc R
C17 C 0.9116(2) 0.2749(3) 0.88071(18) 0.0532(10) Uani 1 1 d .
H17A H 0.9563 0.3235 0.8896 0.080 Uiso 1 1 calc R
H17B H 0.8937 0.2724 0.8295 0.080 Uiso 1 1 calc R
H17C H 0.9237 0.1964 0.8981 0.080 Uiso 1 1 calc R
C18 C 0.8346(2) 0.4493(3) 0.89493(19) 0.0577(11) Uani 1 1 d .
H18A H 0.8784 0.4978 0.9100 0.087 Uiso 1 1 calc R
H18B H 0.7920 0.4786 0.9162 0.087 Uiso 1 1 calc R
H18C H 0.8226 0.4514 0.8429 0.087 Uiso 1 1 calc R
C19 C 0.69895(15) 0.3159(2) 0.99109(14) 0.0235(6) Uani 1 1 d .
H19 H 0.7150 0.3916 1.0055 0.028 Uiso 1 1 calc R
C20 C 0.62498(15) 0.3075(2) 0.95274(14) 0.0229(6) Uani 1 1 d .
C21 C 0.59793(14) 0.2045(2) 0.91797(14) 0.0213(6) Uani 1 1 d .
C22 C 0.52425(15) 0.2041(2) 0.87965(14) 0.0222(6) Uani 1 1 d .
C23 C 0.48223(16) 0.3047(2) 0.87883(15) 0.0286(7) Uani 1 1 d .
H23 H 0.4329 0.3046 0.8536 0.034 Uiso 1 1 calc R
C24 C 0.50911(16) 0.4050(3) 0.91316(16) 0.0333(7) Uani 1 1 d .
H24 H 0.4785 0.4720 0.9117 0.040 Uiso 1 1 calc R
C25 C 0.57988(16) 0.4068(2) 0.94907(16) 0.0291(7) Uani 1 1 d .
H25 H 0.5990 0.4760 0.9719 0.035 Uiso 1 1 calc R
C26 C 0.48908(15) 0.1004(2) 0.84161(14) 0.0210(6) Uani 1 1 d .
C27 C 0.52485(15) 0.0308(2) 0.79650(14) 0.0235(6) Uani 1 1 d .
C28 C 0.48581(16) -0.0559(2) 0.75644(15) 0.0288(7) Uani 1 1 d .
H28 H 0.5103 -0.1005 0.7247 0.035 Uiso 1 1 calc R
C29 C 0.41261(17) -0.0781(3) 0.76196(16) 0.0315(7) Uani 1 1 d .
H29 H 0.3866 -0.1377 0.7341 0.038 Uiso 1 1 calc R
C30 C 0.37648(16) -0.0139(3) 0.80799(15) 0.0303(7) Uani 1 1 d .
H30 H 0.3259 -0.0300 0.8127 0.036 Uiso 1 1 calc R
C31 C 0.41440(15) 0.0742(2) 0.84734(15) 0.0271(7) Uani 1 1 d .
H31 H 0.3892 0.1180 0.8790 0.033 Uiso 1 1 calc R
C32 C 0.77539(15) -0.1092(3) 0.86489(15) 0.0278(7) Uani 1 1 d .
C33 C 0.78751(17) -0.0066(3) 0.83058(16) 0.0345(7) Uani 1 1 d .
H33 H 0.7695 0.0640 0.8474 0.041 Uiso 1 1 calc R
C34 C 0.8252(2) -0.0051(3) 0.77256(19) 0.0508(9) Uani 1 1 d .
H34 H 0.8324 0.0658 0.7493 0.061 Uiso 1 1 calc R
C35 C 0.8523(2) -0.1060(4) 0.7484(2) 0.0585(11) Uani 1 1 d .
H35 H 0.8787 -0.1047 0.7085 0.070 Uiso 1 1 calc R
C36 C 0.8415(2) -0.2091(3) 0.7815(2) 0.0552(10) Uani 1 1 d .
H36 H 0.8605 -0.2789 0.7646 0.066 Uiso 1 1 calc R
C37 C 0.80310(18) -0.2110(3) 0.83950(17) 0.0411(8) Uani 1 1 d .
H37 H 0.7956 -0.2825 0.8622 0.049 Uiso 1 1 calc R
C38 C 0.75979(16) -0.2266(2) 0.99688(15) 0.0263(7) Uani 1 1 d .
C39 C 0.83587(16) -0.2531(3) 1.00857(16) 0.0334(7) Uani 1 1 d .
H39 H 0.8700 -0.2086 0.9862 0.040 Uiso 1 1 calc R
C40 C 0.86158(18) -0.3442(3) 1.05268(18) 0.0399(8) Uani 1 1 d .
H40 H 0.9133 -0.3628 1.0595 0.048 Uiso 1 1 calc R
C41 C 0.81307(19) -0.4083(3) 1.08687(17) 0.0392(8) Uani 1 1 d .
H41 H 0.8310 -0.4709 1.1170 0.047 Uiso 1 1 calc R
C42 C 0.73824(18) -0.3802(3) 1.07672(16) 0.0362(8) Uani 1 1 d .
H42 H 0.7046 -0.4227 1.1009 0.043 Uiso 1 1 calc R
C43 C 0.71174(17) -0.2908(2) 1.03172(15) 0.0303(7) Uani 1 1 d .
H43 H 0.6599 -0.2733 1.0247 0.036 Uiso 1 1 calc R
C44 C 0.63006(15) -0.1593(2) 0.90941(15) 0.0257(7) Uani 1 1 d .
C45 C 0.61857(18) -0.2478(3) 0.85969(17) 0.0371(8) Uani 1 1 d .
H45 H 0.6579 -0.2707 0.8346 0.045 Uiso 1 1 calc R
C46 C 0.55044(19) -0.3026(3) 0.84657(19) 0.0462(9) Uani 1 1 d .
H46 H 0.5428 -0.3630 0.8123 0.055 Uiso 1 1 calc R
C47 C 0.49321(19) -0.2698(3) 0.88311(19) 0.0460(9) Uani 1 1 d .
H47 H 0.4466 -0.3090 0.8747 0.055 Uiso 1 1 calc R
C48 C 0.50312(17) -0.1813(3) 0.93131(17) 0.0383(8) Uani 1 1 d .
H48 H 0.4631 -0.1582 0.9556 0.046 Uiso 1 1 calc R
C49 C 0.57165(15) -0.1248(3) 0.94487(15) 0.0287(7) Uani 1 1 d .
H49 H 0.5785 -0.0631 0.9782 0.034 Uiso 1 1 calc R

loop_
_atom_site_aniso_label
_atom_site_aniso_U_11
_atom_site_aniso_U_22
_atom_site_aniso_U_33
_atom_site_aniso_U_23
_atom_site_aniso_U_13
_atom_site_aniso_U_12
Ni 0.0205(2) 0.01824(19) 0.0218(2) -0.00042(15) 0.00171(14) 0.00091(14)
P 0.0238(4) 0.0195(4) 0.0250(4) -0.0001(3) 0.0037(3) 0.0017(3)
N1 0.0209(12) 0.0187(12) 0.0214(12) 0.0005(10) 0.0016(9) -0.0028(9)
O1 0.0239(10) 0.0191(10) 0.0270(11) -0.0001(8) -0.0027(8) 0.0027(8)
O2 0.0267(11) 0.0357(12) 0.0279(11) -0.0014(10) 0.0061(9) -0.0023(9)
C1 0.0231(15) 0.0221(15) 0.0236(15) -0.0039(12) 0.0016(12) 0.0034(12)
C2 0.0376(18) 0.0296(17) 0.0298(17) -0.0010(13) 0.0097(14) 0.0062(14)
C3 0.062(2) 0.049(2) 0.0252(18) 0.0057(16) 0.0025(17) 0.0216(19)
C4 0.046(2) 0.069(3) 0.039(2) -0.0089(19) -0.0107(18) 0.027(2)
C5 0.0273(18) 0.055(2) 0.054(2) -0.0093(19) 0.0026(16) 0.0090(16)
C6 0.0271(17) 0.0301(17) 0.0356(18) -0.0008(14) 0.0024(14) 0.0032(13)
C7 0.0204(14) 0.0166(14) 0.0299(16) -0.0018(12) 0.0013(12) -0.0009(11)
C8 0.0258(15) 0.0173(14) 0.0274(16) -0.0033(12) -0.0016(12) -0.0003(12)
C9 0.0308(17) 0.0314(18) 0.0276(16) -0.0019(13) -0.0019(13) -0.0020(13)
C10 0.0208(16) 0.0390(19) 0.045(2) -0.0035(16) -0.0002(14) -0.0071(13)
C11 0.0270(17) 0.0371(19) 0.0401(19) -0.0004(15) 0.0115(14) -0.0069(14)
C12 0.0260(16) 0.0273(16) 0.0283(16) -0.0014(13) 0.0056(13) -0.0028(12)
C13 0.0322(17) 0.0302(17) 0.0213(15) -0.0004(13) 0.0010(13) -0.0073(13)
C14 0.048(2) 0.039(2) 0.0264(17) -0.0012(14) 0.0011(15) -0.0094(16)
C15 0.0364(18) 0.0389(19) 0.0330(18) -0.0037(15) 0.0114(14) -0.0010(15)
C16 0.0351(18) 0.0393(19) 0.0313(17) -0.0010(15) 0.0097(14) -0.0143(15)
C17 0.061(2) 0.066(3) 0.038(2) 0.0064(19) 0.0245(18) 0.000(2)
C18 0.073(3) 0.060(3) 0.039(2) 0.0148(19) 0.0034(19) 0.004(2)
C19 0.0300(16) 0.0171(15) 0.0242(15) -0.0021(12) 0.0069(12) -0.0043(12)
C20 0.0243(15) 0.0216(15) 0.0217(15) 0.0007(12) -0.0006(12) -0.0016(12)
C21 0.0226(15) 0.0200(15) 0.0221(15) 0.0039(12) 0.0058(12) 0.0018(12)
C22 0.0241(15) 0.0214(15) 0.0205(14) 0.0016(12) 0.0017(12) 0.0019(12)
C23 0.0235(16) 0.0288(17) 0.0319(17) 0.0017(13) -0.0020(13) 0.0036(13)
C24 0.0315(17) 0.0235(17) 0.0431(19) -0.0035(14) -0.0002(14) 0.0075(13)
C25 0.0340(17) 0.0183(16) 0.0342(17) -0.0044(13) 0.0018(14) 0.0001(12)
C26 0.0248(15) 0.0188(15) 0.0179(14) 0.0043(11) -0.0019(11) 0.0006(11)
C27 0.0241(16) 0.0260(16) 0.0189(14) 0.0056(12) -0.0018(12) 0.0003(12)
C28 0.0376(18) 0.0272(17) 0.0205(15) 0.0003(12) 0.0009(13) 0.0012(13)
C29 0.0374(18) 0.0239(16) 0.0301(17) -0.0030(13) -0.0055(14) -0.0048(13)
C30 0.0236(16) 0.0316(17) 0.0338(17) 0.0040(14) -0.0027(13) -0.0039(13)
C31 0.0239(15) 0.0311(17) 0.0254(15) 0.0008(13) 0.0001(12) 0.0029(13)
C32 0.0250(16) 0.0302(17) 0.0289(16) -0.0041(13) 0.0068(13) 0.0029(13)
C33 0.0388(19) 0.0305(18) 0.0366(18) -0.0014(15) 0.0138(15) -0.0013(14)
C34 0.064(2) 0.047(2) 0.046(2) 0.0080(18) 0.0248(19) -0.0019(19)
C35 0.065(3) 0.074(3) 0.043(2) -0.006(2) 0.029(2) 0.006(2)
C36 0.062(3) 0.055(3) 0.053(2) -0.015(2) 0.020(2) 0.016(2)
C37 0.053(2) 0.0304(19) 0.043(2) -0.0056(15) 0.0182(17) 0.0068(16)
C38 0.0313(16) 0.0183(15) 0.0285(16) -0.0023(12) 0.0016(13) 0.0023(12)
C39 0.0331(18) 0.0229(17) 0.0437(19) 0.0001(14) 0.0036(14) 0.0016(13)
C40 0.0351(19) 0.0301(18) 0.050(2) -0.0035(16) -0.0080(16) 0.0096(15)
C41 0.053(2) 0.0272(18) 0.0334(18) 0.0012(15) -0.0081(16) 0.0070(16)
C42 0.052(2) 0.0248(17) 0.0308(17) 0.0008(14) 0.0013(15) -0.0025(15)
C43 0.0361(18) 0.0244(16) 0.0294(17) -0.0003(13) 0.0011(14) 0.0037(13)
C44 0.0282(16) 0.0193(15) 0.0282(16) 0.0056(13) -0.0009(13) -0.0017(12)
C45 0.0388(19) 0.0264(18) 0.044(2) -0.0048(15) -0.0010(15) -0.0006(14)
C46 0.046(2) 0.033(2) 0.054(2) -0.0049(17) -0.0108(18) -0.0083(16)
C47 0.036(2) 0.039(2) 0.058(2) 0.0155(18) -0.0129(18) -0.0153(16)
C48 0.0279(17) 0.044(2) 0.043(2) 0.0201(17) 0.0063(15) 0.0012(15)
C49 0.0304(17) 0.0263(17) 0.0289(16) 0.0040(13) 0.0029(13) -0.0014(13)

loop_
_atom_type_symbol
_atom_type_description
_atom_type_scat_dispersion_real
_atom_type_scat_dispersion_imag
_atom_type_scat_source
C C 0.0033 0.0016 'International Tables Vol C Tables 4.2.6.8 and 6.1.1.4'
H H 0.0000 0.0000 'International Tables Vol C Tables 4.2.6.8 and 6.1.1.4'
N N 0.0061 0.0033 'International Tables Vol C Tables 4.2.6.8 and 6.1.1.4'
O O 0.0106 0.0060 'International Tables Vol C Tables 4.2.6.8 and 6.1.1.4'
P P 0.1023 0.0942 'International Tables Vol C Tables 4.2.6.8 and 6.1.1.4'
Ni Ni 0.3393 1.1124 'International Tables Vol C Tables 4.2.6.8 and 6.1.1.4'

loop_
_geom_angle_atom_site_label_1
_geom_angle_atom_site_label_2
_geom_angle_atom_site_label_3
_geom_angle
C1 Ni O1 174.45(10)
C1 Ni N1 93.41(10)
O1 Ni N1 91.80(8)
C1 Ni P 84.90(8)
O1 Ni P 90.25(6)
N1 Ni P 170.89(7)
C32 P C38 104.81(13)
C32 P C44 106.55(13)
C38 P C44 98.84(13)
C32 P Ni 107.96(10)
C38 P Ni 121.52(9)
C44 P Ni 115.79(10)
C19 N1 C7 113.1(2)
C19 N1 Ni 123.95(18)
C7 N1 Ni 122.55(17)
C21 O1 Ni 129.64(17)
C27 O2 H2 109.5
C6 C1 C2 116.5(3)
C6 C1 Ni 122.9(2)
C2 C1 Ni 120.5(2)
C3 C2 C1 121.3(3)
C3 C2 H2A 119.3
C1 C2 H2A 119.3
C4 C3 C2 120.8(3)
C4 C3 H3 119.6
C2 C3 H3 119.6
C3 C4 C5 119.3(3)
C3 C4 H4 120.3
C5 C4 H4 120.3
C4 C5 C6 120.1(3)
C4 C5 H5 119.9
C6 C5 H5 119.9
C5 C6 C1 121.8(3)
C5 C6 H6 119.1
C1 C6 H6 119.1
C12 C7 C8 122.9(2)
C12 C7 N1 118.5(2)
C8 C7 N1 118.7(2)
C9 C8 C7 117.2(3)
C9 C8 C13 121.8(3)
C7 C8 C13 120.9(2)
C10 C9 C8 120.8(3)
C10 C9 H9 119.6
C8 C9 H9 119.6
C11 C10 C9 120.5(3)
C11 C10 H10 119.8
C9 C10 H10 119.8
C10 C11 C12 121.2(3)
C10 C11 H11 119.4
C12 C11 H11 119.4
C11 C12 C7 117.4(3)
C11 C12 C16 120.2(3)
C7 C12 C16 122.4(2)
C8 C13 C14 113.9(2)
C8 C13 C15 111.2(2)
C14 C13 C15 108.5(3)
C8 C13 H13 107.7
C14 C13 H13 107.7
C15 C13 H13 107.7
C13 C14 H14A 109.5
C13 C14 H14B 109.5
H14A C14 H14B 109.5
C13 C14 H14C 109.5
H14A C14 H14C 109.5
H14B C14 H14C 109.5
C13 C15 H15A 109.5
C13 C15 H15B 109.5
H15A C15 H15B 109.5
C13 C15 H15C 109.5
H15A C15 H15C 109.5
H15B C15 H15C 109.5
C17 C16 C12 113.4(3)
C17 C16 C18 109.7(3)
C12 C16 C18 111.1(3)
C17 C16 H16 107.4
C12 C16 H16 107.4
C18 C16 H16 107.4
C16 C17 H17A 109.5
C16 C17 H17B 109.5
H17A C17 H17B 109.5
C16 C17 H17C 109.5
H17A C17 H17C 109.5
H17B C17 H17C 109.5
C16 C18 H18A 109.5
C16 C18 H18B 109.5
H18A C18 H18B 109.5
C16 C18 H18C 109.5
H18A C18 H18C 109.5
H18B C18 H18C 109.5
N1 C19 C20 128.5(3)
N1 C19 H19 115.8
C20 C19 H19 115.8
C25 C20 C21 120.4(2)
C25 C20 C19 117.6(3)
C21 C20 C19 122.0(2)
O1 C21 C20 121.5(2)
O1 C21 C22 120.0(2)
C20 C21 C22 118.5(2)
C23 C22 C21 118.3(3)
C23 C22 C26 118.2(2)
C21 C22 C26 123.5(2)
C24 C23 C22 122.8(3)
C24 C23 H23 118.6
C22 C23 H23 118.6
C25 C24 C23 119.3(3)
C25 C24 H24 120.3
C23 C24 H24 120.3
C24 C25 C20 120.7(3)
C24 C25 H25 119.7
C20 C25 H25 119.7
C27 C26 C31 117.2(2)
C27 C26 C22 123.7(3)
C31 C26 C22 119.0(2)
O2 C27 C28 117.3(3)
O2 C27 C26 122.2(2)
C28 C27 C26 120.5(3)
C29 C28 C27 121.1(3)
C29 C28 H28 119.5
C27 C28 H28 119.5
C28 C29 C30 119.9(3)
C28 C29 H29 120.0
C30 C29 H29 120.0
C29 C30 C31 119.6(3)
C29 C30 H30 120.2
C31 C30 H30 120.2
C30 C31 C26 121.7(3)
C30 C31 H31 119.2
C26 C31 H31 119.2
C33 C32 C37 118.2(3)
C33 C32 P 118.4(2)
C37 C32 P 123.4(2)
C34 C33 C32 121.1(3)
C34 C33 H33 119.5
C32 C33 H33 119.5
C35 C34 C33 120.0(4)
C35 C34 H34 120.0
C33 C34 H34 120.0
C34 C35 C36 120.3(3)
C34 C35 H35 119.9
C36 C35 H35 119.9
C35 C36 C37 119.9(3)
C35 C36 H36 120.1
C37 C36 H36 120.1
C36 C37 C32 120.5(3)
C36 C37 H37 119.7
C32 C37 H37 119.7
C43 C38 C39 118.6(3)
C43 C38 P 119.9(2)
C39 C38 P 121.3(2)
C40 C39 C38 120.1(3)
C40 C39 H39 120.0
C38 C39 H39 120.0
C41 C40 C39 120.8(3)
C41 C40 H40 119.6
C39 C40 H40 119.6
C40 C41 C42 119.1(3)
C40 C41 H41 120.5
C42 C41 H41 120.5
C43 C42 C41 120.6(3)
C43 C42 H42 119.7
C41 C42 H42 119.7
C42 C43 C38 120.7(3)
C42 C43 H43 119.6
C38 C43 H43 119.6
C45 C44 C49 119.4(3)
C45 C44 P 121.3(2)
C49 C44 P 118.4(2)
C46 C45 C44 120.4(3)
C46 C45 H45 119.8
C44 C45 H45 119.8
C47 C46 C45 120.0(3)
C47 C46 H46 120.0
C45 C46 H46 120.0
C48 C47 C46 120.4(3)
C48 C47 H47 119.8
C46 C47 H47 119.8
C47 C48 C49 120.2(3)
C47 C48 H48 119.9
C49 C48 H48 119.9
C48 C49 C44 119.7(3)
C48 C49 H49 120.2
C44 C49 H49 120.2

loop_
_geom_bond_atom_site_label_1
_geom_bond_atom_site_label_2
_geom_bond_distance
Ni C1 1.894(3)
Ni O1 1.9159(17)
Ni N1 1.947(2)
Ni P 2.1812(8)
P C32 1.825(3)
P C38 1.832(3)
P C44 1.833(3)
N1 C19 1.295(3)
N1 C7 1.456(3)
O1 C21 1.321(3)
O2 C27 1.364(3)
O2 H2 0.8400
C1 C6 1.393(4)
C1 C2 1.402(4)
C2 C3 1.387(4)
C2 H2A 0.9500
C3 C4 1.368(5)
C3 H3 0.9500
C4 C5 1.378(5)
C4 H4 0.9500
C5 C6 1.391(4)
C5 H5 0.9500
C6 H6 0.9500
C7 C12 1.398(4)
C7 C8 1.400(4)
C8 C9 1.397(4)
C8 C13 1.514(4)
C9 C10 1.386(4)
C9 H9 0.9500
C10 C11 1.375(4)
C10 H10 0.9500
C11 C12 1.392(4)
C11 H11 0.9500
C12 C16 1.527(4)
C13 C14 1.529(4)
C13 C15 1.537(4)
C13 H13 1.0000
C14 H14A 0.9800
C14 H14B 0.9800
C14 H14C 0.9800
C15 H15A 0.9800
C15 H15B 0.9800
C15 H15C 0.9800
C16 C17 1.513(4)
C16 C18 1.529(4)
C16 H16 1.0000
C17 H17A 0.9800
C17 H17B 0.9800
C17 H17C 0.9800
C18 H18A 0.9800
C18 H18B 0.9800
C18 H18C 0.9800
C19 C20 1.432(4)
C19 H19 0.9500
C20 C25 1.405(4)
C20 C21 1.414(4)
C21 C22 1.424(4)
C22 C23 1.388(4)
C22 C26 1.493(4)
C23 C24 1.384(4)
C23 H23 0.9500
C24 C25 1.361(4)
C24 H24 0.9500
C25 H25 0.9500
C26 C27 1.400(4)
C26 C31 1.404(4)
C27 C28 1.388(4)
C28 C29 1.368(4)
C28 H28 0.9500
C29 C30 1.380(4)
C29 H29 0.9500
C30 C31 1.385(4)
C30 H30 0.9500
C31 H31 0.9500
C32 C33 1.386(4)
C32 C37 1.393(4)
C33 C34 1.376(4)
C33 H33 0.9500
C34 C35 1.370(5)
C34 H34 0.9500
C35 C36 1.374(5)
C35 H35 0.9500
C36 C37 1.384(5)
C36 H36 0.9500
C37 H37 0.9500
C38 C43 1.381(4)
C38 C39 1.397(4)
C39 C40 1.383(4)
C39 H39 0.9500
C40 C41 1.380(5)
C40 H40 0.9500
C41 C42 1.379(4)
C41 H41 0.9500
C42 C43 1.382(4)
C42 H42 0.9500
C43 H43 0.9500
C44 C45 1.387(4)
C44 C49 1.390(4)
C45 C46 1.376(4)
C45 H45 0.9500
C46 C47 1.379(5)
C46 H46 0.9500
C47 C48 1.367(5)
C47 H47 0.9500
C48 C49 1.392(4)
C48 H48 0.9500
C49 H49 0.9500
